data_4310734
loop_
_publ_author_name
'Tilmann J. Geldbach'
'Frank Breher'
'Volker Gramlich'
'P. G. Anil Kumar'
'Paul S. Pregosin'

_publ_section_title
;
 X-ray Diffraction and NMR Studies on a Series of Binap-Based Ru(II)
 Hydroxyphosphine \p-Arene Complexes
;
_journal_name_full 'Inorganic Chemistry'
_journal_page_first 1920
_journal_page_last 1928
_journal_paper_doi 10.1021/ic0352147
_journal_volume 43
_journal_year 2004
_chemical_formula_sum 'C33 H26 F3 O6.5 P2 Ru S'
_chemical_formula_weight 778.61
_chemical_name_systematic
; 
 ? 
;
_space_group_IT_number 14
_symmetry_cell_setting monoclinic
_symmetry_space_group_name_Hall '-P 2yn'
_symmetry_space_group_name_H-M 'P 1 21/n 1'
_atom_sites_solution_hydrogens geom
_atom_sites_solution_primary direct
_atom_sites_solution_secondary difmap
_audit_creation_method SHELXL
_cell_angle_alpha 90.00
_cell_angle_beta 95.92(3)
_cell_angle_gamma 90.00
_cell_formula_units_Z 4
_cell_length_a 14.422(3)
_cell_length_b 14.972(3)
_cell_length_c 14.869(3)
_cell_measurement_reflns_used 16
_cell_measurement_temperature 293(2)
_cell_measurement_theta_max 25
_cell_measurement_theta_min 20
_cell_volume 3193.5(11)
_computing_cell_refinement 'STOE DIF4'
_computing_data_collection 'PICKER STOE DIF4'
_computing_data_reduction 'STOE REDU4'
_computing_molecular_graphics SHELXLTL-Plus
_computing_publication_material SHELXL-93
_computing_structure_refinement 'SHELXL-93 (Sheldrick, 1993)'
_computing_structure_solution 'SHELXS-86 (Sheldrick, 1990)'
_diffrn_ambient_temperature 293(2)
_diffrn_measurement_device 'PICKER 4-circle Stoe upgrade'
_diffrn_measurement_method ' \w scans'
_diffrn_radiation_monochromator graphite
_diffrn_radiation_source 'fine-focus sealed tube'
_diffrn_radiation_type CuK\a
_diffrn_radiation_wavelength 1.54178
_diffrn_reflns_av_R_equivalents 0.0000
_diffrn_reflns_av_sigmaI/netI 0.0727
_diffrn_reflns_limit_h_max 14
_diffrn_reflns_limit_h_min -14
_diffrn_reflns_limit_k_max 14
_diffrn_reflns_limit_k_min 0
_diffrn_reflns_limit_l_max 14
_diffrn_reflns_limit_l_min 0
_diffrn_reflns_number 3278
_diffrn_reflns_theta_max 50.00
_diffrn_reflns_theta_min 4.07
_diffrn_standards_decay_% 0
_diffrn_standards_interval_count 120
_diffrn_standards_number 1
_exptl_absorpt_coefficient_mu 6.098
_exptl_absorpt_correction_T_max .60
_exptl_absorpt_correction_T_min .53
_exptl_absorpt_correction_type integration
_exptl_crystal_colour yellow
_exptl_crystal_density_diffrn 1.619
_exptl_crystal_description prism
_exptl_crystal_F_000 1572
_exptl_crystal_size_max .15
_exptl_crystal_size_mid .1
_exptl_crystal_size_min .1
_refine_diff_density_max 0.612
_refine_diff_density_min -0.510
_refine_diff_density_rms 0.082
_refine_ls_extinction_method none
_refine_ls_goodness_of_fit_all 1.021
_refine_ls_goodness_of_fit_obs 1.072
_refine_ls_matrix_type full
_refine_ls_number_parameters 426
_refine_ls_number_reflns 3278
_refine_ls_number_restraints 0
_refine_ls_restrained_S_all 1.021
_refine_ls_restrained_S_obs 1.072
_refine_ls_R_factor_all 0.0978
_refine_ls_R_factor_obs 0.0474
_refine_ls_shift/esd_max -0.003
_refine_ls_shift/esd_mean 0.000
_refine_ls_structure_factor_coef Fsqd
_refine_ls_weighting_details 'w=1/[\s^2^(Fo^2^)+(0.0711P)^2^+4.2464P] where P=(Fo^2^+2Fc^2^)/3'
_refine_ls_weighting_scheme calc
_refine_ls_wR_factor_all 0.1290
_refine_ls_wR_factor_obs 0.1063
_reflns_number_observed 2172
_reflns_number_total 3278
_reflns_observed_criterion >2sigma(I)
_cod_data_source_file ic0352147si20031216_102813.cif
_cod_data_source_block tjg105a
_cod_depositor_comments
;
The following automatic conversions were performed:
'_symmetry_cell_setting' value 'Monoclinic' changed to 'monoclinic'
according to '/home/saulius/struct/CIF-dictionaries/cif_core.dic'
dictionary named 'cif_core.dic' version 2.4.1 from 2010-06-29.

Automatic conversion script
Id: cif_fix_enum 1527 2010-12-29 10:47:43Z saulius 

The following automatic conversions were performed:

'_refine_ls_weighting_scheme' value 'calc
w=1/[\s^2^(Fo^2^)+(0.0711P)^2^+4.2464P] where P=(Fo^2^+2Fc^2^)/3' was
changed to 'calc'. New tag '_refine_ls_weighting_details' was
created. The value of the new tag was set to
'w=1/[\s^2^(Fo^2^)+(0.0711P)^2^+4.2464P] where P=(Fo^2^+2Fc^2^)/3'.

Automatic conversion script
Id: cif_fix_values 3143 2015-03-26 13:38:13Z robertas 
;
_cod_original_formula_sum 'C33 H26 F3 O6.50 P2 Ru S'
_cod_database_code 4310734

loop_
_symmetry_equiv_pos_as_xyz
'x, y, z'
'-x+1/2, y+1/2, -z+1/2'
'-x, -y, -z'
'x-1/2, -y-1/2, z-1/2'

loop_
_atom_site_aniso_label
_atom_site_aniso_U_11
_atom_site_aniso_U_22
_atom_site_aniso_U_33
_atom_site_aniso_U_23
_atom_site_aniso_U_13
_atom_site_aniso_U_12
Ru1 0.0411(4) 0.0408(4) 0.0439(4) -0.0008(4) 0.0182(3) 0.0012(4)
P1 0.0405(14) 0.0398(14) 0.0397(14) 0.0005(11) 0.0130(11) 0.0022(11)
P2 0.0400(14) 0.051(2) 0.0403(14) 0.0000(12) 0.0137(12) 0.0001(12)
S1 0.118(3) 0.125(3) 0.074(3) 0.027(2) 0.034(2) 0.049(3)
C3 0.049(7) 0.038(6) 0.092(9) 0.011(6) 0.029(7) 0.004(5)
O6 0.181(11) 0.172(10) 0.111(8) 0.044(7) 0.054(7) 0.119(9)
C7 0.058(7) 0.040(6) 0.072(8) 0.013(5) 0.033(6) 0.001(5)
O5 0.134(8) 0.145(9) 0.071(6) -0.004(6) 0.023(5) 0.027(7)
O1 0.051(4) 0.050(4) 0.050(4) 0.008(3) 0.006(3) -0.001(3)
O3 0.038(4) 0.082(5) 0.040(4) 0.006(3) 0.008(3) 0.006(3)
O2 0.078(5) 0.074(5) 0.036(4) -0.001(3) 0.022(4) 0.011(4)
C3' 0.043(6) 0.066(7) 0.051(6) 0.008(6) 0.003(5) -0.002(6)
C22 0.041(6) 0.041(6) 0.053(6) 0.005(5) 0.011(5) 0.008(5)
C7' 0.045(7) 0.066(8) 0.066(7) -0.004(6) 0.007(5) -0.007(6)
C2' 0.045(6) 0.041(6) 0.049(6) 0.002(5) 0.002(5) -0.001(5)
C17 0.034(5) 0.045(6) 0.041(5) -0.008(5) 0.015(4) -0.003(5)
C11 0.066(7) 0.047(6) 0.043(6) 0.004(5) 0.025(6) -0.013(5)
C1' 0.041(6) 0.050(7) 0.049(6) 0.001(5) 0.018(4) -0.001(5)
C6' 0.039(6) 0.045(6) 0.042(6) -0.002(5) 0.007(4) 0.007(5)
C6 0.059(7) 0.052(6) 0.058(7) -0.014(5) 0.015(5) -0.013(6)
O4 0.161(9) 0.147(9) 0.072(6) 0.047(6) 0.037(5) 0.041(7)
C12 0.050(7) 0.054(7) 0.058(7) 0.004(5) 0.014(5) -0.001(5)
C4 0.061(7) 0.042(6) 0.086(9) -0.010(6) 0.046(7) 0.004(5)
C5' 0.048(7) 0.040(6) 0.070(7) 0.001(5) 0.011(5) 0.007(5)
C1 0.048(6) 0.031(6) 0.068(7) -0.002(5) 0.023(6) -0.010(5)
C16 0.063(7) 0.064(7) 0.046(7) -0.007(5) 0.019(6) -0.006(6)
C21 0.057(7) 0.047(7) 0.053(6) -0.007(5) 0.019(5) -0.001(5)
C4' 0.041(6) 0.065(8) 0.071(7) 0.000(6) 0.020(5) 0.009(6)
C8 0.080(9) 0.069(8) 0.071(8) 0.028(7) 0.034(7) 0.011(7)
F3 0.111(7) 0.171(10) 0.192(10) -0.005(8) 0.012(6) 0.032(7)
C2 0.044(6) 0.033(6) 0.067(7) -0.003(5) 0.022(5) -0.004(5)
C10 0.071(8) 0.064(8) 0.118(11) 0.021(8) 0.047(8) 0.016(6)
C13 0.082(8) 0.077(8) 0.046(7) 0.005(6) -0.006(6) -0.017(7)
C14 0.094(10) 0.089(9) 0.040(7) -0.002(6) 0.018(7) -0.032(8)
C15 0.087(9) 0.083(8) 0.050(8) -0.019(6) 0.037(7) -0.027(7)
C18 0.065(7) 0.046(7) 0.051(6) 0.001(5) 0.010(6) 0.000(5)
C5 0.069(8) 0.057(7) 0.075(8) -0.016(6) 0.036(7) -0.008(6)
C10' 0.037(7) 0.084(9) 0.099(9) 0.010(7) 0.000(6) 0.002(6)
C9' 0.050(8) 0.108(12) 0.101(10) 0.012(9) 0.015(7) -0.026(8)
F2 0.238(13) 0.139(9) 0.227(13) -0.005(9) 0.079(10) -0.040(9)
C9 0.071(9) 0.070(8) 0.111(11) 0.033(8) 0.006(8) 0.015(7)
C8' 0.052(7) 0.072(8) 0.089(9) 0.006(7) -0.009(6) -0.008(7)
F1 0.290(17) 0.252(15) 0.205(13) -0.138(13) 0.028(11) -0.047(13)
C23 0.288(29) 0.090(12) 0.078(11) -0.034(10) 0.071(14) -0.089(16)
C20 0.072(8) 0.037(6) 0.075(8) 0.001(6) 0.030(7) 0.010(6)
C19 0.065(7) 0.057(8) 0.060(7) 0.015(6) 0.012(6) 0.018(6)
O1W 0.334(43) 0.260(37) 0.160(25) 0.034(25) 0.080(26) 0.022(33)

loop_
_atom_site_label
_atom_site_type_symbol
_atom_site_fract_x
_atom_site_fract_y
_atom_site_fract_z
_atom_site_U_iso_or_equiv
_atom_site_thermal_displace_type
_atom_site_occupancy
_atom_site_calc_flag
_atom_site_refinement_flags
_atom_site_disorder_group
Ru1 Ru 0.90836(5) 0.39816(5) 0.54607(5) 0.0410(3) Uani 1 d . .
P1 P 0.8335(2) 0.5085(2) 0.6193(2) 0.0394(6) Uani 1 d . .
P2 P 0.8924(2) 0.4818(2) 0.4202(2) 0.0431(6) Uani 1 d . .
S1 S 0.7546(3) 0.5610(3) 0.1609(2) 0.1044(13) Uani 1 d . .
C3 C 0.9304(7) 0.2549(6) 0.6267(8) 0.058(3) Uani 1 d . .
O6 O 0.8190(8) 0.4870(8) 0.1717(7) 0.152(5) Uani 1 d . .
C7 C 0.8181(7) 0.2842(6) 0.7357(7) 0.055(3) Uani 1 d . .
H7A H 0.7600(7) 0.3047(6) 0.7484(7) 0.066 Uiso 1 calc R .
O5 O 0.7522(7) 0.6119(7) 0.2456(6) 0.116(3) Uani 1 d . .
O1 O 0.9536(4) 0.5634(4) 0.4187(4) 0.051(2) Uani 1 d . .
O3 O 0.7879(4) 0.5142(5) 0.4008(4) 0.053(2) Uani 1 d . .
H3 H 0.7817(16) 0.5426(56) 0.3534(35) 0.063 Uiso 1 calc R .
O2 O 0.9096(5) 0.4216(4) 0.3352(4) 0.062(2) Uani 1 d . .
H2 H 0.8864(63) 0.4459(34) 0.2888(7) 0.074 Uiso 1 calc R .
C3' C 0.5348(6) 0.3949(7) 0.6075(6) 0.053(2) Uani 1 d . .
C22 C 0.8963(6) 0.6788(6) 0.6653(6) 0.045(2) Uani 1 d . .
H22A H 0.9322(6) 0.6501(6) 0.7122(6) 0.053 Uiso 1 calc R .
C7' C 0.5980(7) 0.2484(7) 0.5801(7) 0.059(3) Uani 1 d . .
H7'A H 0.6471(7) 0.2125(7) 0.5659(7) 0.071 Uiso 1 calc R .
C2' C 0.6125(6) 0.3401(6) 0.5907(6) 0.045(2) Uani 1 d . .
C17 C 0.8379(6) 0.6291(6) 0.6050(6) 0.039(2) Uani 1 d . .
C11 C 0.8573(7) 0.4991(6) 0.7423(6) 0.051(3) Uani 1 d . .
C1' C 0.7012(6) 0.3821(6) 0.5879(6) 0.046(2) Uani 1 d . .
C6' C 0.7122(6) 0.4720(6) 0.6024(6) 0.042(2) Uani 1 d . .
C6 C 0.8046(7) 0.3117(6) 0.4806(7) 0.056(3) Uani 1 d . .
H6A H 0.7621(7) 0.3335(6) 0.4296(7) 0.067 Uiso 1 calc R .
O4 O 0.7623(7) 0.6164(7) 0.0846(6) 0.125(4) Uani 1 d . .
C12 C 0.9402(7) 0.4619(6) 0.7813(7) 0.053(3) Uani 1 d . .
H12A H 0.9862(7) 0.4454(6) 0.7451(7) 0.064 Uiso 1 calc R .
C4 C 0.9537(8) 0.2518(6) 0.5344(8) 0.060(3) Uani 1 d . .
H4A H 1.0178(8) 0.2382(6) 0.5225(8) 0.072 Uiso 1 calc R .
C5' C 0.6339(6) 0.5254(6) 0.6153(6) 0.053(3) Uani 1 d . .
H5'A H 0.6408(6) 0.5869(6) 0.6222(6) 0.063 Uiso 1 calc R .
C1 C 0.7851(6) 0.3284(6) 0.5709(7) 0.048(3) Uani 1 d . .
C16 C 0.7915(7) 0.5269(7) 0.7979(6) 0.057(3) Uani 1 d . .
H16A H 0.7367(7) 0.5540(7) 0.7731(6) 0.068 Uiso 1 calc R .
C21 C 0.9024(7) 0.7706(6) 0.6570(7) 0.051(3) Uani 1 d . .
H21A H 0.9424(7) 0.8024(6) 0.6983(7) 0.062 Uiso 1 calc R .
C4' C 0.5479(7) 0.4874(7) 0.6177(7) 0.058(3) Uani 1 d . .
H4'A H 0.4971(7) 0.5236(7) 0.6262(7) 0.070 Uiso 1 calc R .
C8 C 0.8801(8) 0.2534(7) 0.8039(8) 0.072(3) Uani 1 d . .
H8A H 0.8627(8) 0.2500(7) 0.8623(8) 0.086 Uiso 1 calc R .
F3 F 0.5733(6) 0.5787(8) 0.1357(7) 0.158(4) Uani 1 d . .
C2 C 0.8416(6) 0.2853(6) 0.6456(7) 0.047(2) Uani 1 d . .
C10 C 0.9940(9) 0.2264(7) 0.7003(10) 0.082(4) Uani 1 d . .
H10A H 1.0533(9) 0.2072(7) 0.6899(10) 0.098 Uiso 1 calc R .
C13 C 0.9541(8) 0.4494(7) 0.8731(7) 0.069(3) Uani 1 d . .
H13A H 1.0089(8) 0.4225(7) 0.8982(7) 0.083 Uiso 1 calc R .
C14 C 0.8888(10) 0.4758(8) 0.9286(7) 0.073(3) Uani 1 d . .
H14A H 0.8995(10) 0.4676(8) 0.9908(7) 0.088 Uiso 1 calc R .
C15 C 0.8076(9) 0.5142(8) 0.8913(7) 0.071(3) Uani 1 d . .
H15A H 0.7628(9) 0.5320(8) 0.9284(7) 0.086 Uiso 1 calc R .
C18 C 0.7867(7) 0.6737(7) 0.5352(7) 0.054(3) Uani 1 d . .
H18A H 0.7472(7) 0.6417(7) 0.4937(7) 0.065 Uiso 1 calc R .
C5 C 0.8895(8) 0.2701(7) 0.4651(8) 0.065(3) Uani 1 d . .
H5A H 0.9079(8) 0.2690(7) 0.4035(8) 0.078 Uiso 1 calc R .
C10' C 0.4485(7) 0.3536(9) 0.6167(8) 0.074(3) Uani 1 d . .
H10B H 0.3972(7) 0.3881(9) 0.6276(8) 0.088 Uiso 1 calc R .
C9' C 0.4405(8) 0.2645(10) 0.6098(8) 0.086(4) Uani 1 d . .
H9'A H 0.3838(8) 0.2383(10) 0.6188(8) 0.103 Uiso 1 calc R .
F2 F 0.6291(9) 0.4657(7) 0.2139(9) 0.197(5) Uani 1 d . .
C9 C 0.9685(8) 0.2270(7) 0.7870(9) 0.084(4) Uani 1 d . .
H9A H 1.0113(8) 0.2094(7) 0.8348(9) 0.101 Uiso 1 calc R .
C8' C 0.5133(8) 0.2099(8) 0.5900(7) 0.072(3) Uani 1 d . .
H8'A H 0.5049(8) 0.1486(8) 0.5835(7) 0.087 Uiso 1 calc R .
F1 F 0.6286(10) 0.4659(10) 0.0735(9) 0.249(7) Uani 1 d . .
C23 C 0.6529(18) 0.5146(12) 0.1434(11) 0.148(9) Uani 1 d . .
C20 C 0.8506(7) 0.8155(7) 0.5892(8) 0.060(3) Uani 1 d . .
H20A H 0.8534(7) 0.8774(7) 0.5851(8) 0.072 Uiso 1 calc R .
C19 C 0.7934(7) 0.7660(7) 0.5263(7) 0.060(3) Uani 1 d . .
H19A H 0.7596(7) 0.7948(7) 0.4781(7) 0.072 Uiso 1 calc R .
O1W O 0.7774(27) 0.3026(25) 0.2598(20) 0.247(16) Uani 0.50 d P .
H1W H 0.8289 0.3331 0.2862 0.400 Uiso 0.50 d P .
H2W H 0.7742 0.2353 0.2638 0.400 Uiso 0.50 d P .

loop_
_atom_type_symbol
_atom_type_description
_atom_type_scat_dispersion_real
_atom_type_scat_dispersion_imag
_atom_type_scat_source
C C 0.0181 0.0091 'International Tables Vol C Tables 4.2.6.8 and 6.1.1.4'
H H 0.0000 0.0000 'International Tables Vol C Tables 4.2.6.8 and 6.1.1.4'
O O 0.0492 0.0322 'International Tables Vol C Tables 4.2.6.8 and 6.1.1.4'
P P 0.2955 0.4335 'International Tables Vol C Tables 4.2.6.8 and 6.1.1.4'
Ru Ru 0.0552 3.2960 'International Tables Vol C Tables 4.2.6.8 and 6.1.1.4'
F F 0.0727 0.0534 'International Tables Vol C Tables 4.2.6.8 and 6.1.1.4'
S S 0.3331 0.5567 'International Tables Vol C Tables 4.2.6.8 and 6.1.1.4'

loop_
_geom_angle_atom_site_label_1
_geom_angle_atom_site_label_2
_geom_angle_atom_site_label_3
_geom_angle
_geom_angle_site_symmetry_1
_geom_angle_site_symmetry_3
_geom_angle_publ_flag
O1 Ru1 C1 152.2(3) 3_766 . ?
O1 Ru1 C6 152.5(3) 3_766 . ?
C1 Ru1 C6 39.0(3) . . ?
O1 Ru1 P2 94.0(2) 3_766 . ?
C1 Ru1 P2 113.7(3) . . ?
C6 Ru1 P2 87.2(3) . . ?
O1 Ru1 C5 115.2(3) 3_766 . ?
C1 Ru1 C5 67.7(3) . . ?
C6 Ru1 C5 37.3(4) . . ?
P2 Ru1 C5 91.9(3) . . ?
O1 Ru1 C4 90.6(3) 3_766 . ?
C1 Ru1 C4 78.1(3) . . ?
C6 Ru1 C4 65.1(4) . . ?
P2 Ru1 C4 118.4(3) . . ?
C5 Ru1 C4 34.2(4) . . ?
O1 Ru1 P1 99.5(2) 3_766 . ?
C1 Ru1 P1 80.2(2) . . ?
C6 Ru1 P1 108.0(3) . . ?
P2 Ru1 P1 88.92(9) . . ?
C5 Ru1 P1 145.1(3) . . ?
C4 Ru1 P1 150.3(3) . . ?
O1 Ru1 C3 92.6(3) 3_766 . ?
C1 Ru1 C3 63.7(4) . . ?
C6 Ru1 C3 75.1(4) . . ?
P2 Ru1 C3 152.8(3) . . ?
C5 Ru1 C3 61.6(4) . . ?
C4 Ru1 C3 35.2(3) . . ?
P1 Ru1 C3 115.9(2) . . ?
O1 Ru1 C2 116.9(3) 3_766 . ?
C1 Ru1 C2 35.6(3) . . ?
C6 Ru1 C2 64.3(3) . . ?
P2 Ru1 C2 149.0(2) . . ?
C5 Ru1 C2 73.2(3) . . ?
C4 Ru1 C2 62.0(3) . . ?
P1 Ru1 C2 88.7(2) . . ?
C3 Ru1 C2 33.1(3) . . ?
C17 P1 C6' 109.0(4) . . ?
C17 P1 C11 100.9(4) . . ?
C6' P1 C11 101.1(4) . . ?
C17 P1 Ru1 129.1(3) . . ?
C6' P1 Ru1 102.1(3) . . ?
C11 P1 Ru1 111.6(3) . . ?
O1 P2 O3 107.3(4) . . ?
O1 P2 O2 107.9(4) . . ?
O3 P2 O2 104.6(4) . . ?
O1 P2 Ru1 117.0(3) . . ?
O3 P2 Ru1 109.7(2) . . ?
O2 P2 Ru1 109.5(3) . . ?
O4 S1 O6 115.8(6) . . ?
O4 S1 O5 113.1(7) . . ?
O6 S1 O5 111.9(6) . . ?
O4 S1 C23 105.4(8) . . ?
O6 S1 C23 104.5(10) . . ?
O5 S1 C23 105.0(7) . . ?
C2 C3 C10 118.0(10) . . ?
C2 C3 C4 120.2(10) . . ?
C10 C3 C4 121.8(10) . . ?
C2 C3 Ru1 75.1(6) . . ?
C10 C3 Ru1 132.7(8) . . ?
C4 C3 Ru1 66.2(5) . . ?
C8 C7 C2 120.4(9) . . ?
P2 O1 Ru1 139.9(4) . 3_766 ?
C4' C3' C10' 122.2(10) . . ?
C4' C3' C2' 119.0(9) . . ?
C10' C3' C2' 118.8(10) . . ?
C21 C22 C17 121.1(9) . . ?
C8' C7' C2' 121.7(10) . . ?
C7' C2' C1' 123.5(9) . . ?
C7' C2' C3' 118.3(9) . . ?
C1' C2' C3' 118.2(8) . . ?
C18 C17 C22 118.0(8) . . ?
C18 C17 P1 123.0(7) . . ?
C22 C17 P1 119.0(7) . . ?
C16 C11 C12 118.9(9) . . ?
C16 C11 P1 120.3(8) . . ?
C12 C11 P1 120.7(7) . . ?
C6' C1' C2' 121.1(8) . . ?
C6' C1' C1 118.1(8) . . ?
C2' C1' C1 120.8(8) . . ?
C1' C6' C5' 119.7(8) . . ?
C1' C6' P1 114.2(6) . . ?
C5' C6' P1 125.5(7) . . ?
C5 C6 C1 119.4(10) . . ?
C5 C6 Ru1 76.3(6) . . ?
C1 C6 Ru1 70.1(5) . . ?
C13 C12 C11 120.1(9) . . ?
C5 C4 C3 120.9(10) . . ?
C5 C4 Ru1 71.6(6) . . ?
C3 C4 Ru1 78.6(6) . . ?
C4' C5' C6' 120.5(9) . . ?
C6 C1 C2 119.5(8) . . ?
C6 C1 C1' 119.8(9) . . ?
C2 C1 C1' 120.4(8) . . ?
C6 C1 Ru1 70.9(5) . . ?
C2 C1 Ru1 86.4(5) . . ?
C1' C1 Ru1 118.1(6) . . ?
C11 C16 C15 120.0(10) . . ?
C20 C21 C22 121.3(10) . . ?
C5' C4' C3' 121.3(9) . . ?
C7 C8 C9 120.6(10) . . ?
C7 C2 C3 119.7(10) . . ?
C7 C2 C1 123.8(8) . . ?
C3 C2 C1 115.9(9) . . ?
C7 C2 Ru1 135.4(6) . . ?
C3 C2 Ru1 71.8(5) . . ?
C1 C2 Ru1 58.0(5) . . ?
C9 C10 C3 120.4(11) . . ?
C12 C13 C14 121.3(11) . . ?
C15 C14 C13 119.2(10) . . ?
C14 C15 C16 120.5(10) . . ?
C17 C18 C19 120.9(10) . . ?
C4 C5 C6 120.4(10) . . ?
C4 C5 Ru1 74.3(6) . . ?
C6 C5 Ru1 66.4(5) . . ?
C9' C10' C3' 119.8(11) . . ?
C10' C9' C8' 122.8(11) . . ?
C10 C9 C8 120.8(11) . . ?
C7' C8' C9' 118.5(11) . . ?
F1 C23 F2 104.4(14) . . ?
F1 C23 F3 99.2(19) . . ?
F2 C23 F3 98.8(16) . . ?
F1 C23 S1 122.6(16) . . ?
F2 C23 S1 113.9(16) . . ?
F3 C23 S1 114.4(11) . . ?
C21 C20 C19 118.2(9) . . ?
C18 C19 C20 120.4(10) . . ?

loop_
_geom_bond_atom_site_label_1
_geom_bond_atom_site_label_2
_geom_bond_distance
_geom_bond_site_symmetry_2
_geom_bond_publ_flag
Ru1 O1 2.086(6) 3_766 ?
Ru1 C1 2.127(8) . ?
Ru1 C6 2.137(9) . ?
Ru1 P2 2.244(2) . ?
Ru1 C5 2.265(10) . ?
Ru1 C4 2.298(9) . ?
Ru1 P1 2.307(2) . ?
Ru1 C3 2.461(10) . ?
Ru1 C2 2.503(9) . ?
P1 C17 1.820(9) . ?
P1 C6' 1.826(9) . ?
P1 C11 1.830(9) . ?
P2 O1 1.509(6) . ?
P2 O3 1.581(6) . ?
P2 O2 1.592(6) . ?
S1 O4 1.419(9) . ?
S1 O6 1.444(9) . ?
S1 O5 1.475(9) . ?
S1 C23 1.62(2) . ?
C3 C2 1.415(13) . ?
C3 C10 1.42(2) . ?
C3 C4 1.446(14) . ?
C7 C8 1.361(14) . ?
C7 C2 1.415(13) . ?
O1 Ru1 2.086(6) 3_766 ?
C3' C4' 1.404(13) . ?
C3' C10' 1.409(14) . ?
C3' C2' 1.430(13) . ?
C22 C21 1.382(12) . ?
C22 C17 1.383(12) . ?
C7' C8' 1.373(13) . ?
C7' C2' 1.395(13) . ?
C2' C1' 1.430(12) . ?
C17 C18 1.382(12) . ?
C11 C16 1.385(13) . ?
C11 C12 1.391(12) . ?
C1' C6' 1.371(12) . ?
C1' C1 1.495(12) . ?
C6' C5' 1.413(12) . ?
C6 C5 1.414(14) . ?
C6 C1 1.422(12) . ?
C12 C13 1.372(13) . ?
C4 C5 1.341(14) . ?
C5' C4' 1.368(13) . ?
C1 C2 1.460(13) . ?
C16 C15 1.397(14) . ?
C21 C20 1.368(13) . ?
C8 C9 1.383(15) . ?
F3 C23 1.49(2) . ?
C10 C9 1.38(2) . ?
C13 C14 1.374(15) . ?
C14 C15 1.37(2) . ?
C18 C19 1.392(13) . ?
C10' C9' 1.34(2) . ?
C9' C8' 1.39(2) . ?
F2 C23 1.35(2) . ?
F1 C23 1.29(2) . ?
C20 C19 1.394(14) . ?
